data_4336087
loop_
_publ_author_name
'Ahmed Al-Harbi'
'Yi Rong'
'Gerard Parkin'

_publ_section_title
;
 Synthesis and Structural Characterization of
 Bis(2-oxoimidazolyl)hydroborato Complexes: A New Class of Bidentate
 Oxygen-Donor Ligands
;
_journal_name_full 'Inorganic Chemistry'
_journal_page_first 10226
_journal_page_last 10228
_journal_paper_doi 10.1021/ic401658n
_journal_volume 52
_journal_year 2013
_chemical_formula_sum 'C16 H16 B Ga I2 N4 O2'
_chemical_formula_weight 630.66
_chemical_name_systematic
; 
 ? 
;
_space_group_IT_number 61
_symmetry_cell_setting orthorhombic
_symmetry_space_group_name_Hall '-P 2ac 2ab'
_symmetry_space_group_name_H-M 'P b c a'
_atom_sites_solution_hydrogens geom
_atom_sites_solution_primary direct
_atom_sites_solution_secondary difmap
_audit_creation_method SHELXL-97
_cell_angle_alpha 90.00
_cell_angle_beta 90.00
_cell_angle_gamma 90.00
_cell_formula_units_Z 16
_cell_length_a 20.5059(18)
_cell_length_b 15.3790(14)
_cell_length_c 24.714(2)
_cell_measurement_reflns_used 6256
_cell_measurement_temperature 130(2)
_cell_measurement_theta_max 21.62
_cell_measurement_theta_min 2.39
_cell_volume 7793.8(12)
_computing_cell_refinement 'Bruker SAINT'
_computing_data_collection 'Bruker APEX2'
_computing_data_reduction 'Bruker SAINT'
_computing_molecular_graphics 'Bruker SHELXTL'
_computing_publication_material 'Bruker SHELXTL'
_computing_structure_refinement 'SHELXL-97 (Sheldrick, 2008)'
_computing_structure_solution 'SHELXS-97 (Sheldrick, 2008)'
_diffrn_ambient_temperature 130(2)
_diffrn_measured_fraction_theta_full 1.000
_diffrn_measured_fraction_theta_max 1.000
_diffrn_measurement_device_type 'Bruker APEX-II CCD'
_diffrn_measurement_method '\f and \w scans'
_diffrn_radiation_monochromator graphite
_diffrn_radiation_source 'fine-focus sealed tube'
_diffrn_radiation_type MoK\a
_diffrn_radiation_wavelength 0.71073
_diffrn_reflns_av_R_equivalents 0.2089
_diffrn_reflns_av_sigmaI/netI 0.0846
_diffrn_reflns_limit_h_max 22
_diffrn_reflns_limit_h_min -22
_diffrn_reflns_limit_k_max 17
_diffrn_reflns_limit_k_min -17
_diffrn_reflns_limit_l_max 27
_diffrn_reflns_limit_l_min -27
_diffrn_reflns_number 68595
_diffrn_reflns_theta_full 23.26
_diffrn_reflns_theta_max 23.26
_diffrn_reflns_theta_min 1.65
_exptl_absorpt_coefficient_mu 4.599
_exptl_absorpt_correction_T_max 0.9136
_exptl_absorpt_correction_T_min 0.6563
_exptl_absorpt_correction_type empirical
_exptl_absorpt_process_details sadabs
_exptl_crystal_colour Colorless
_exptl_crystal_density_diffrn 2.150
_exptl_crystal_description Plate
_exptl_crystal_F_000 4768
_exptl_crystal_size_max 0.10
_exptl_crystal_size_mid 0.05
_exptl_crystal_size_min 0.02
_refine_diff_density_max 3.911
_refine_diff_density_min -2.330
_refine_diff_density_rms 0.238
_refine_ls_extinction_method none
_refine_ls_goodness_of_fit_ref 1.230
_refine_ls_hydrogen_treatment mixed
_refine_ls_matrix_type full
_refine_ls_number_parameters 467
_refine_ls_number_reflns 5600
_refine_ls_number_restraints 4
_refine_ls_restrained_S_all 1.230
_refine_ls_R_factor_all 0.1268
_refine_ls_R_factor_gt 0.0682
_refine_ls_shift/su_max 0.000
_refine_ls_shift/su_mean 0.000
_refine_ls_structure_factor_coef Fsqd
_refine_ls_weighting_details 'calc w=1/[\s^2^(Fo^2^)+(0.0800P)^2^+0.0000P] where P=(Fo^2^+2Fc^2^)/3'
_refine_ls_weighting_scheme calc
_refine_ls_wR_factor_gt 0.1618
_refine_ls_wR_factor_ref 0.1912
_reflns_number_gt 3404
_reflns_number_total 5600
_reflns_threshold_expression >2sigma(I)
_cod_data_source_file ic401658n_si_008.cif
_cod_data_source_block boshs10
_cod_original_cell_volume 7793.7(12)
_cod_database_code 4336087

loop_
_symmetry_equiv_pos_as_xyz
'x, y, z'
'-x+1/2, -y, z+1/2'
'-x, y+1/2, -z+1/2'
'x+1/2, -y+1/2, -z'
'-x, -y, -z'
'x-1/2, y, -z-1/2'
'x, -y-1/2, z-1/2'
'-x-1/2, y-1/2, z'

loop_
_atom_site_label
_atom_site_type_symbol
_atom_site_fract_x
_atom_site_fract_y
_atom_site_fract_z
_atom_site_U_iso_or_equiv
_atom_site_adp_type
_atom_site_occupancy
_atom_site_symmetry_multiplicity
_atom_site_calc_flag
_atom_site_refinement_flags
Ga1 Ga -0.19077(9) 0.98136(14) -0.21528(7) 0.0369(5) Uani 1 1 d .
Ga2 Ga 0.18037(8) 0.73006(11) 0.00421(7) 0.0267(4) Uani 1 1 d .
I11 I -0.27325(6) 0.87779(9) -0.17774(5) 0.0535(4) Uani 1 1 d .
I12 I -0.23178(7) 1.12941(8) -0.22012(5) 0.0532(4) Uani 1 1 d .
I21 I 0.28102(5) 0.64396(7) -0.01890(5) 0.0355(3) Uani 1 1 d .
I22 I 0.20767(6) 0.86774(7) 0.05096(5) 0.0411(3) Uani 1 1 d .
B1 B -0.0331(10) 0.9973(12) -0.2660(7) 0.028(4) Uani 1 1 d D
H12 H 0.011(4) 1.009(9) -0.290(5) 0.034 Uiso 1 1 d D
H11 H -0.076(4) 1.037(8) -0.276(5) 0.034 Uiso 1 1 d D
B2 B 0.0197(10) 0.7610(11) 0.0048(8) 0.027(4) Uani 1 1 d D
H22 H -0.027(3) 0.793(8) 0.015(5) 0.032 Uiso 1 1 d D
H21 H 0.062(4) 0.790(8) 0.026(5) 0.032 Uiso 1 1 d D
N11 N -0.0601(6) 0.9127(8) -0.2908(5) 0.026(2) Uani 1 1 d .
N12 N -0.1293(6) 0.8145(9) -0.3227(5) 0.031(3) Uani 1 1 d .
N21 N -0.0148(6) 0.9798(8) -0.2047(5) 0.026(2) Uani 1 1 d .
N22 N -0.0289(6) 0.9640(8) -0.1170(5) 0.024(3) Uani 1 1 d .
N31 N 0.0283(6) 0.7526(7) -0.0576(4) 0.017(3) Uani 1 1 d .
N32 N 0.0754(6) 0.7386(8) -0.1365(5) 0.028(3) Uani 1 1 d .
N41 N 0.0191(6) 0.6694(8) 0.0302(5) 0.023(3) Uani 1 1 d .
N42 N 0.0572(6) 0.5477(7) 0.0685(5) 0.023(3) Uani 1 1 d .
O11 O -0.1721(5) 0.9392(7) -0.2839(4) 0.039(3) Uani 1 1 d .
O12 O -0.1198(5) 0.9697(7) -0.1683(4) 0.035(3) Uani 1 1 d .
O21 O 0.1428(5) 0.7472(6) -0.0638(4) 0.026(2) Uani 1 1 d .
O22 O 0.1329(5) 0.6505(6) 0.0431(4) 0.027(3) Uani 1 1 d .
C11 C -0.1230(7) 0.8920(10) -0.2973(6) 0.028(4) Uani 1 1 d .
C12 C -0.0246(8) 0.8411(10) -0.3127(6) 0.026(4) Uani 1 1 d .
C13 C 0.0414(7) 0.8280(9) -0.3158(6) 0.025(4) Uani 1 1 d .
H13A H 0.0713 0.8706 -0.3031 0.030 Uiso 1 1 calc R
C14 C 0.0631(9) 0.7511(10) -0.3377(6) 0.035(4) Uani 1 1 d .
H14A H 0.1084 0.7382 -0.3385 0.042 Uiso 1 1 calc R
C15 C 0.0185(9) 0.6925(10) -0.3587(6) 0.033(4) Uani 1 1 d .
H15A H 0.0339 0.6410 -0.3757 0.040 Uiso 1 1 calc R
C16 C -0.0466(8) 0.7071(11) -0.3556(6) 0.032(4) Uani 1 1 d .
H16A H -0.0765 0.6653 -0.3692 0.038 Uiso 1 1 calc R
C17 C -0.0687(8) 0.7826(9) -0.3326(6) 0.022(3) Uani 1 1 d .
C18 C -0.1929(8) 0.7752(13) -0.3374(6) 0.046(5) Uani 1 1 d .
H18A H -0.2280 0.8167 -0.3297 0.069 Uiso 1 1 calc R
H18B H -0.1997 0.7222 -0.3162 0.069 Uiso 1 1 calc R
H18C H -0.1931 0.7609 -0.3760 0.069 Uiso 1 1 calc R
C21 C -0.0589(8) 0.9717(10) -0.1648(6) 0.024(4) Uani 1 1 d .
C22 C 0.0475(8) 0.9776(10) -0.1811(6) 0.028(4) Uani 1 1 d .
C23 C 0.1081(8) 0.9852(10) -0.2021(7) 0.029(4) Uani 1 1 d .
H23A H 0.1147 0.9954 -0.2396 0.035 Uiso 1 1 calc R
C24 C 0.1592(9) 0.9777(12) -0.1674(7) 0.044(5) Uani 1 1 d .
H24A H 0.2022 0.9788 -0.1815 0.053 Uiso 1 1 calc R
C25 C 0.1505(8) 0.9685(11) -0.1114(8) 0.041(5) Uani 1 1 d .
H25A H 0.1873 0.9676 -0.0881 0.049 Uiso 1 1 calc R
C26 C 0.0895(7) 0.9609(9) -0.0902(6) 0.024(4) Uani 1 1 d .
H26A H 0.0830 0.9522 -0.0525 0.029 Uiso 1 1 calc R
C27 C 0.0367(8) 0.9661(9) -0.1258(6) 0.022(3) Uani 1 1 d .
C28 C -0.0614(8) 0.9611(10) -0.0651(6) 0.028(4) Uani 1 1 d .
H28A H -0.1076 0.9477 -0.0705 0.041 Uiso 1 1 calc R
H28B H -0.0571 1.0177 -0.0472 0.041 Uiso 1 1 calc R
H28C H -0.0414 0.9160 -0.0425 0.041 Uiso 1 1 calc R
C31 C 0.0859(8) 0.7472(9) -0.0837(6) 0.021(4) Uani 1 1 d .
C32 C -0.0208(8) 0.7461(9) -0.0980(6) 0.028(4) Uani 1 1 d .
C33 C -0.0886(7) 0.7477(10) -0.0928(6) 0.026(4) Uani 1 1 d .
H33A H -0.1097 0.7550 -0.0589 0.031 Uiso 1 1 calc R
C34 C -0.1228(8) 0.7380(10) -0.1407(6) 0.029(4) Uani 1 1 d .
H34A H -0.1691 0.7382 -0.1399 0.035 Uiso 1 1 calc R
C35 C -0.0912(8) 0.7279(10) -0.1893(6) 0.034(3) Uani 1 1 d .
H35A H -0.1169 0.7212 -0.2211 0.040 Uiso 1 1 calc R
C36 C -0.0250(7) 0.7270(9) -0.1945(6) 0.023(4) Uani 1 1 d .
H36A H -0.0042 0.7200 -0.2286 0.027 Uiso 1 1 calc R
C37 C 0.0097(7) 0.7366(10) -0.1478(5) 0.021(4) Uani 1 1 d .
C38 C 0.1278(7) 0.7299(10) -0.1773(6) 0.028(4) Uani 1 1 d .
H38A H 0.1703 0.7331 -0.1594 0.043 Uiso 1 1 calc R
H38B H 0.1242 0.7770 -0.2039 0.043 Uiso 1 1 calc R
H38C H 0.1236 0.6738 -0.1958 0.043 Uiso 1 1 calc R
C41 C 0.0718(8) 0.6235(10) 0.0466(6) 0.030(4) Uani 1 1 d .
C42 C -0.0343(8) 0.6138(10) 0.0442(6) 0.028(4) Uani 1 1 d .
C43 C -0.0992(7) 0.6282(10) 0.0379(6) 0.027(4) Uani 1 1 d .
H43A H -0.1154 0.6809 0.0229 0.033 Uiso 1 1 calc R
C44 C -0.1415(8) 0.5610(11) 0.0549(7) 0.034(4) Uani 1 1 d .
H44A H -0.1872 0.5661 0.0491 0.041 Uiso 1 1 calc R
C45 C -0.1169(8) 0.4884(11) 0.0797(6) 0.034(3) Uani 1 1 d .
H45A H -0.1462 0.4453 0.0926 0.040 Uiso 1 1 calc R
C46 C -0.0507(8) 0.4761(10) 0.0866(6) 0.031(4) Uani 1 1 d .
H46A H -0.0341 0.4251 0.1034 0.038 Uiso 1 1 calc R
C47 C -0.0096(7) 0.5406(9) 0.0680(5) 0.020(4) Uani 1 1 d .
C48 C 0.1036(7) 0.4865(10) 0.0905(7) 0.031(4) Uani 1 1 d .
H48A H 0.1479 0.5040 0.0802 0.046 Uiso 1 1 calc R
H48B H 0.0945 0.4283 0.0763 0.046 Uiso 1 1 calc R
H48C H 0.1000 0.4857 0.1301 0.046 Uiso 1 1 calc R

loop_
_atom_site_aniso_label
_atom_site_aniso_U_11
_atom_site_aniso_U_22
_atom_site_aniso_U_33
_atom_site_aniso_U_23
_atom_site_aniso_U_13
_atom_site_aniso_U_12
Ga1 0.0259(10) 0.0564(13) 0.0283(11) -0.0026(10) -0.0002(8) 0.0134(9)
Ga2 0.0255(10) 0.0271(10) 0.0274(10) 0.0024(8) -0.0043(7) -0.0035(8)
I11 0.0284(7) 0.0747(10) 0.0575(9) 0.0092(7) 0.0009(6) 0.0010(7)
I12 0.0549(9) 0.0509(8) 0.0537(8) 0.0045(6) 0.0027(6) 0.0097(7)
I21 0.0262(6) 0.0380(7) 0.0423(7) 0.0010(6) -0.0015(5) 0.0030(5)
I22 0.0409(7) 0.0352(7) 0.0471(7) -0.0078(6) -0.0032(6) -0.0048(5)
B1 0.041(12) 0.026(11) 0.017(10) 0.006(8) -0.001(9) 0.008(9)
B2 0.036(12) 0.006(9) 0.039(12) 0.005(8) -0.002(9) -0.006(8)
N11 0.032(6) 0.029(5) 0.016(5) 0.002(4) 0.004(4) 0.005(4)
N12 0.029(8) 0.034(8) 0.030(8) -0.007(7) 0.001(6) -0.005(7)
N21 0.032(6) 0.029(5) 0.016(5) 0.002(4) 0.004(4) 0.005(4)
N22 0.030(8) 0.032(8) 0.011(7) 0.002(6) 0.004(6) -0.010(6)
N31 0.022(7) 0.020(7) 0.010(6) -0.003(5) 0.004(5) 0.005(5)
N32 0.033(9) 0.013(7) 0.037(9) -0.005(6) 0.012(6) 0.004(6)
N41 0.018(7) 0.029(7) 0.022(7) 0.006(6) -0.005(6) -0.002(6)
N42 0.026(8) 0.019(7) 0.023(7) 0.001(6) 0.002(6) -0.005(6)
O11 0.022(7) 0.052(8) 0.041(7) -0.009(6) -0.004(5) 0.006(6)
O12 0.023(7) 0.060(8) 0.023(6) 0.009(6) 0.002(5) 0.001(6)
O21 0.028(7) 0.031(6) 0.018(6) -0.004(5) 0.004(5) -0.002(5)
O22 0.034(7) 0.029(6) 0.018(6) 0.007(5) -0.003(5) 0.002(5)
C11 0.017(9) 0.039(11) 0.028(9) 0.004(8) 0.000(7) 0.006(8)
C12 0.031(10) 0.034(10) 0.013(8) 0.005(7) 0.006(7) 0.000(8)
C13 0.030(10) 0.019(9) 0.024(9) 0.004(7) 0.008(7) -0.007(7)
C14 0.043(11) 0.029(10) 0.033(10) 0.006(8) 0.002(8) 0.000(9)
C15 0.066(14) 0.015(9) 0.019(9) 0.002(7) 0.009(8) 0.007(9)
C16 0.039(11) 0.039(11) 0.018(9) 0.014(8) -0.003(7) -0.016(9)
C17 0.035(7) 0.019(6) 0.014(6) -0.002(5) 0.004(5) -0.006(5)
C18 0.048(12) 0.073(14) 0.018(9) 0.002(9) -0.011(8) 0.000(10)
C21 0.035(11) 0.022(9) 0.016(9) -0.002(7) -0.002(7) -0.003(8)
C22 0.030(10) 0.021(8) 0.035(10) -0.005(8) -0.002(8) -0.011(7)
C23 0.027(10) 0.028(9) 0.033(10) -0.002(8) 0.013(8) -0.005(8)
C24 0.037(12) 0.053(12) 0.043(12) 0.005(10) 0.014(9) 0.006(9)
C25 0.027(11) 0.032(10) 0.063(14) -0.007(9) -0.017(9) 0.003(8)
C26 0.036(10) 0.024(9) 0.012(8) -0.006(7) 0.003(7) -0.007(7)
C27 0.035(7) 0.019(6) 0.014(6) -0.002(5) 0.004(5) -0.006(5)
C28 0.042(10) 0.021(9) 0.020(9) 0.009(7) 0.005(7) 0.008(8)
C31 0.043(11) 0.009(8) 0.012(9) -0.001(6) 0.002(8) -0.001(7)
C32 0.040(11) 0.019(9) 0.026(9) -0.001(7) 0.002(8) 0.004(8)
C33 0.025(9) 0.034(10) 0.018(8) 0.000(7) -0.005(7) -0.004(7)
C34 0.028(10) 0.022(9) 0.038(10) 0.009(8) 0.001(8) 0.005(7)
C35 0.046(8) 0.042(8) 0.014(6) -0.003(6) -0.003(5) -0.006(6)
C36 0.024(9) 0.029(9) 0.016(8) 0.001(7) 0.002(7) 0.008(7)
C37 0.035(10) 0.018(8) 0.011(8) 0.000(7) -0.001(7) 0.002(7)
C38 0.032(10) 0.025(9) 0.028(9) 0.004(8) 0.000(7) -0.005(7)
C41 0.041(11) 0.033(10) 0.016(8) -0.003(8) 0.005(8) -0.013(9)
C42 0.035(10) 0.027(9) 0.021(9) -0.005(7) -0.008(7) -0.006(8)
C43 0.028(10) 0.035(10) 0.018(9) -0.004(7) 0.000(7) 0.003(8)
C44 0.015(9) 0.049(11) 0.039(11) 0.007(9) -0.004(8) -0.006(8)
C45 0.046(8) 0.042(8) 0.014(6) -0.003(6) -0.003(5) -0.006(6)
C46 0.047(11) 0.027(9) 0.021(9) -0.008(8) 0.003(8) 0.006(9)
C47 0.035(10) 0.013(8) 0.012(8) -0.004(7) -0.004(7) -0.007(7)
C48 0.023(9) 0.022(9) 0.048(11) 0.016(8) -0.005(8) 0.006(7)

loop_
_atom_type_symbol
_atom_type_description
_atom_type_scat_dispersion_real
_atom_type_scat_dispersion_imag
_atom_type_scat_source
C C 0.0033 0.0016 'International Tables Vol C Tables 4.2.6.8 and 6.1.1.4'
H H 0.0000 0.0000 'International Tables Vol C Tables 4.2.6.8 and 6.1.1.4'
N N 0.0061 0.0033 'International Tables Vol C Tables 4.2.6.8 and 6.1.1.4'
O O 0.0106 0.0060 'International Tables Vol C Tables 4.2.6.8 and 6.1.1.4'
Ga Ga 0.2307 1.6083 'International Tables Vol C Tables 4.2.6.8 and 6.1.1.4'
I I -0.4742 1.8119 'International Tables Vol C Tables 4.2.6.8 and 6.1.1.4'
B B 0.0013 0.0007 'International Tables Vol C Tables 4.2.6.8 and 6.1.1.4'

loop_
_geom_angle_atom_site_label_1
_geom_angle_atom_site_label_2
_geom_angle_atom_site_label_3
_geom_angle
O11 Ga1 O12 112.0(5)
O11 Ga1 I12 110.7(4)
O12 Ga1 I12 112.9(4)
O11 Ga1 I11 104.8(4)
O12 Ga1 I11 103.5(3)
I12 Ga1 I11 112.38(8)
O11 Ga1 H11 58(3)
O12 Ga1 H11 73.6(19)
I12 Ga1 H11 88.9(16)
I11 Ga1 H11 157(2)
O11 Ga1 B1 60.2(4)
O12 Ga1 B1 60.5(4)
I12 Ga1 B1 103.8(3)
I11 Ga1 B1 143.8(3)
H11 Ga1 B1 17.0(11)
O22 Ga2 O21 110.3(4)
O22 Ga2 I22 116.4(3)
O21 Ga2 I22 113.1(3)
O22 Ga2 I21 101.7(3)
O21 Ga2 I21 102.0(3)
I22 Ga2 I21 111.73(7)
O22 Ga2 H21 69(3)
O21 Ga2 H21 76(2)
I22 Ga2 H21 79.4(16)
I21 Ga2 H21 168(2)
O22 Ga2 B2 64.4(4)
O21 Ga2 B2 64.9(4)
I22 Ga2 B2 95.7(3)
I21 Ga2 B2 152.6(3)
H21 Ga2 B2 16.8(15)
H11 B1 N11 95(7)
H11 B1 N21 119(7)
N11 B1 N21 108.8(12)
H11 B1 Ga1 51(7)
N11 B1 Ga1 75.5(9)
N21 B1 Ga1 82.2(9)
H21 B2 H22 113(10)
H21 B2 N41 101(7)
H22 B2 N41 108(7)
H21 B2 N31 114(7)
H22 B2 N31 111(7)
N41 B2 N31 109.1(12)
H21 B2 Ga2 44(7)
H22 B2 Ga2 157(7)
N41 B2 Ga2 83.1(9)
N31 B2 Ga2 82.7(9)
H21 B2 H12 104(7)
H22 B2 H12 88(7)
N41 B2 H12 141.5(13)
N31 B2 H12 33.2(11)
Ga2 B2 H12 94.7(6)
C11 N11 C12 105.2(13)
C11 N11 B1 126.5(14)
C12 N11 B1 128.3(13)
C11 N12 C17 108.3(12)
C11 N12 C18 123.7(14)
C17 N12 C18 127.9(14)
C21 N21 C22 107.8(12)
C21 N21 B1 123.8(13)
C22 N21 B1 128.1(13)
C21 N22 C27 108.1(12)
C21 N22 C28 125.0(13)
C27 N22 C28 126.7(13)
C31 N31 C32 106.4(11)
C31 N31 B2 125.2(13)
C32 N31 B2 128.4(12)
C31 N32 C37 111.0(12)
C31 N32 C38 124.1(13)
C37 N32 C38 124.9(13)
C41 N41 C42 103.2(12)
C41 N41 B2 126.2(13)
C42 N41 B2 130.6(13)
C41 N42 C47 107.1(13)
C41 N42 C48 125.4(13)
C47 N42 C48 127.5(12)
C11 O11 Ga1 126.6(10)
C21 O12 Ga1 144.7(10)
C31 O21 Ga2 136.8(9)
C41 O22 Ga2 138.1(10)
O11 C11 N11 126.1(15)
O11 C11 N12 122.9(14)
N11 C11 N12 110.9(13)
C17 C12 C13 122.5(15)
C17 C12 N11 107.9(13)
C13 C12 N11 129.6(14)
C12 C13 C14 117.9(15)
C13 C14 C15 119.6(16)
C16 C15 C14 121.4(16)
C15 C16 C17 119.4(15)
N12 C17 C12 107.6(13)
N12 C17 C16 133.1(15)
C12 C17 C16 119.2(15)
O12 C21 N22 121.1(14)
O12 C21 N21 128.7(14)
N22 C21 N21 110.2(14)
C23 C22 C27 122.1(15)
C23 C22 N21 132.4(15)
C27 C22 N21 105.5(13)
C22 C23 C24 117.3(15)
C23 C24 C25 122.2(16)
C26 C25 C24 120.3(16)
C25 C26 C27 117.8(14)
N22 C27 C26 131.5(13)
N22 C27 C22 108.3(13)
C26 C27 C22 120.1(14)
O21 C31 N32 122.0(14)
O21 C31 N31 128.5(13)
N32 C31 N31 109.4(14)
C37 C32 C33 122.2(14)
C37 C32 N31 108.1(13)
C33 C32 N31 129.8(14)
C34 C33 C32 115.1(14)
C35 C34 C33 121.4(15)
C36 C35 C34 123.6(15)
C37 C36 C35 115.9(14)
C36 C37 N32 133.1(14)
C36 C37 C32 121.8(15)
N32 C37 C32 105.1(12)
N42 C41 O22 121.2(15)
N42 C41 N41 113.6(14)
O22 C41 N41 125.1(14)
C43 C42 C47 123.1(15)
C43 C42 N41 128.6(14)
C47 C42 N41 108.2(13)
C42 C43 C44 116.6(15)
C45 C44 C43 120.2(15)
C44 C45 C46 121.9(16)
C47 C46 C45 117.4(15)
C42 C47 N42 107.9(13)
C42 C47 C46 120.6(15)
N42 C47 C46 131.5(14)

loop_
_geom_bond_atom_site_label_1
_geom_bond_atom_site_label_2
_geom_bond_distance
Ga1 O11 1.855(11)
Ga1 O12 1.870(11)
Ga1 I12 2.430(2)
Ga1 I11 2.502(2)
Ga1 H11 2.91(13)
Ga1 B1 3.48(2)
Ga2 O22 1.836(10)
Ga2 O21 1.868(10)
Ga2 I22 2.476(2)
Ga2 I21 2.518(2)
Ga2 H21 2.66(12)
Ga2 B2 3.33(2)
B1 H11 1.098(10)
B1 N11 1.54(2)
B1 N21 1.58(2)
B2 H21 1.099(10)
B2 H22 1.100(10)
B2 N41 1.54(2)
B2 N31 1.56(2)
B2 H12 8.22(12)
N11 C11 1.340(19)
N11 C12 1.426(19)
N12 C11 1.353(19)
N12 C17 1.357(19)
N12 C18 1.48(2)
N21 C21 1.343(18)
N21 C22 1.403(19)
N22 C21 1.339(18)
N22 C27 1.363(19)
N22 C28 1.445(17)
N31 C31 1.348(18)
N31 C32 1.422(19)
N32 C31 1.331(18)
N32 C37 1.377(19)
N32 C38 1.480(18)
N41 C41 1.35(2)
N41 C42 1.431(19)
N42 C41 1.321(18)
N42 C47 1.374(18)
N42 C48 1.446(18)
O11 C11 1.285(17)
O12 C21 1.252(18)
O21 C31 1.265(17)
O22 C41 1.322(18)
C12 C17 1.37(2)
C12 C13 1.37(2)
C13 C14 1.38(2)
C14 C15 1.38(2)
C15 C16 1.36(2)
C16 C17 1.37(2)
C22 C23 1.35(2)
C22 C27 1.40(2)
C23 C24 1.36(2)
C24 C25 1.40(2)
C25 C26 1.36(2)
C26 C27 1.40(2)
C32 C37 1.39(2)
C32 C33 1.40(2)
C33 C34 1.38(2)
C34 C35 1.37(2)
C35 C36 1.37(2)
C36 C37 1.364(19)
C42 C43 1.36(2)
C42 C47 1.37(2)
C43 C44 1.41(2)
C44 C45 1.37(2)
C45 C46 1.38(2)
C46 C47 1.38(2)
